data_4338882
loop_
_publ_author_name
'Zou, Jian-Ping'
'Li, Yan'
'Zhang, Zhang-Jing'
'Guo, Guo-Cong'
'Liu, Xi'
'Wang, Ming-Sheng'
'Cai, Li-Zhen'
'Lu, Ying-Bing'
'Huang, Jin-Shun'

_publ_section_title
;
 Synthesis, crystal and band structures, and properties of a new mixed
 three-dimensional framework metal pnictidehalide semiconductor,
 (Hg6Sb4)(CdI6).
;
_journal_issue 18
_journal_name_full 'Inorganic chemistry'
_journal_page_first 7321
_journal_page_last 7325
_journal_paper_doi 10.1021/ic0624165
_journal_volume 46
_journal_year 2007
_chemical_formula_moiety 'Cd Hg6 I6 Sb4'
_chemical_formula_sum 'Cd Hg6 I6 Sb4'
_chemical_formula_weight 2564.34
_chemical_melting_point ?
_chemical_name_systematic
; 
 ? 
;
_space_group_IT_number 167
_symmetry_cell_setting rhombohedral
_symmetry_space_group_name_Hall '-P 3* 2n'
_symmetry_space_group_name_H-M 'R -3 c :R'
_atom_sites_solution_hydrogens geom
_atom_sites_solution_primary direct
_atom_sites_solution_secondary difmap
_audit_creation_method SHELXL-97
_cell_angle_alpha 90.93
_cell_angle_beta 90.93
_cell_angle_gamma 90.93
_cell_formula_units_Z 4
_cell_length_a 13.3818(9)
_cell_length_b 13.3818(9)
_cell_length_c 13.3818(9)
_cell_measurement_reflns_used 25
_cell_measurement_temperature 293(2)
_cell_measurement_theta_max 15.0
_cell_measurement_theta_min 6.0
_cell_volume 2395.4(3)
_computing_cell_refinement WinAFC
_computing_data_collection WinAFC
_computing_data_reduction 'CrystalStructure Version 3.10'
_computing_molecular_graphics 'Bruker SHELXTL'
_computing_publication_material 'Siemens SHELXTL^TM^ 5'
_computing_structure_refinement 'Siemens SHELXTL^TM^ 5'
_computing_structure_solution 'Siemens SHELXTL^TM^ 5'
_diffrn_ambient_temperature 293(2)
_diffrn_measured_fraction_theta_full 0.992
_diffrn_measured_fraction_theta_max 0.992
_diffrn_measurement_device_type 'Rigaku AFC7R'
_diffrn_measurement_method \w-2\q
_diffrn_radiation_monochromator graphite
_diffrn_radiation_source 'rotating-anode generator'
_diffrn_radiation_type MoK\a
_diffrn_radiation_wavelength 0.71073
_diffrn_reflns_av_R_equivalents 0.0465
_diffrn_reflns_av_sigmaI/netI 0.1521
_diffrn_reflns_limit_h_max 15
_diffrn_reflns_limit_h_min -6
_diffrn_reflns_limit_k_max 15
_diffrn_reflns_limit_k_min -6
_diffrn_reflns_limit_l_max 9
_diffrn_reflns_limit_l_min -13
_diffrn_reflns_number 2838
_diffrn_reflns_theta_full 25.00
_diffrn_reflns_theta_max 25.00
_diffrn_reflns_theta_min 3.38
_diffrn_standards_interval_count 250
_diffrn_standards_number 3
_exptl_absorpt_coefficient_mu 51.306
_exptl_absorpt_correction_T_max 0.9966
_exptl_absorpt_correction_T_min 0.7937
_exptl_absorpt_correction_type psi-scan
_exptl_absorpt_process_details 'Psi (Rigaku WinAFC)'
_exptl_crystal_colour black
_exptl_crystal_density_diffrn 7.111
_exptl_crystal_density_meas ?
_exptl_crystal_density_method 'not measured'
_exptl_crystal_description prismatic
_exptl_crystal_F_000 4200
_exptl_crystal_size_max 0.14
_exptl_crystal_size_mid 0.03
_exptl_crystal_size_min 0.03
_refine_diff_density_max 5.285
_refine_diff_density_min -3.512
_refine_diff_density_rms 0.577
_refine_ls_extinction_coef 0.000239(9)
_refine_ls_extinction_expression Fc^*^=kFc[1+0.001xFc^2^\l^3^/sin(2\q)]^-1/4^
_refine_ls_extinction_method SHELXL
_refine_ls_goodness_of_fit_ref 0.997
_refine_ls_hydrogen_treatment mixed
_refine_ls_matrix_type full
_refine_ls_number_parameters 60
_refine_ls_number_reflns 1399
_refine_ls_number_restraints 6
_refine_ls_restrained_S_all 1.009
_refine_ls_R_factor_all 0.1081
_refine_ls_R_factor_gt 0.0655
_refine_ls_shift/su_max 0.006
_refine_ls_shift/su_mean 0.001
_refine_ls_structure_factor_coef Fsqd
_refine_ls_weighting_details 'calc w=1/[\s^2^(Fo^2^)+(0.0050P)^2^+0.0000P] where P=(Fo^2^+2Fc^2^)/3'
_refine_ls_weighting_scheme calc
_refine_ls_wR_factor_gt 0.1247
_refine_ls_wR_factor_ref 0.1329
_reflns_number_gt 734
_reflns_number_total 1399
_reflns_threshold_expression >2sigma(I)
_cod_data_source_file ic0624165-file001.cif
_cod_data_source_block h
_cod_depositor_comments
;
The following automatic conversions were performed:

'_chemical_melting_point' value 'not measured' was changed to '?' -
the value is undefined or not
given.

'_exptl_absorpt_correction_type' value 'Psi-scan' changed to
'psi-scan' according to
/usr/data/users/saulius/automatic-downloads/retrospective/ACS/lib/dictionaries/cif_core.dic
dictionary named 'cif_core.dic' version 2.4.2 from 2011-04-26.

Automatic conversion script
Id: cif_fix_values 2281 2013-09-26 08:29:07Z andrius 

The following automatic conversions were performed:

'_exptl_crystal_density_meas' value 'not measured' was changed to '?'
- the value is perceived as not measured.

Automatic conversion script
Id: cif_fix_values 3008 2015-01-20 13:52:24Z robertas 
;
_cod_original_cell_volume 2395.3(3)
_cod_original_sg_symbol_H-M 'R -3 c'
_cod_database_code 4338882

loop_
_symmetry_equiv_pos_as_xyz
'x, y, z'
'z, x, y'
'y, z, x'
'-y+1/2, -x+1/2, -z+1/2'
'-x+1/2, -z+1/2, -y+1/2'
'-z+1/2, -y+1/2, -x+1/2'
'-x, -y, -z'
'-z, -x, -y'
'-y, -z, -x'
'y-1/2, x-1/2, z-1/2'
'x-1/2, z-1/2, y-1/2'
'z-1/2, y-1/2, x-1/2'

loop_
_atom_site_label
_atom_site_type_symbol
_atom_site_fract_x
_atom_site_fract_y
_atom_site_fract_z
_atom_site_U_iso_or_equiv
_atom_site_adp_type
_atom_site_occupancy
_atom_site_symmetry_multiplicity
_atom_site_calc_flag
_atom_site_refinement_flags
Hg1 Hg -0.2500 0.46550(11) 0.03450(11) 0.0487(6) Uani 1 2 d S
Hg2 Hg 0.00565(11) 0.25044(10) 0.03184(11) 0.0456(4) Uani 1 1 d .
Hg3 Hg 0.00187(11) 0.49813(11) 0.2500 0.0387(5) Uani 1 2 d S
Cd1 Cd 0.1767(6) 0.2320(6) -0.2397(5) 0.051(2) Uani 0.33 1 d PU
I1 I -0.0249(2) 0.24800(16) -0.20146(16) 0.0464(7) Uani 1 1 d .
I2 I 0.24376(18) 0.30215(18) -0.0445(3) 0.0743(11) Uani 1 1 d .
Sb1 Sb 0.06150(15) 0.06150(15) 0.06150(15) 0.0181(7) Uani 1 3 d S
Sb2 Sb -0.05207(13) 0.43902(13) 0.06520(13) 0.0151(4) Uani 1 1 d .

loop_
_atom_site_aniso_label
_atom_site_aniso_U_11
_atom_site_aniso_U_22
_atom_site_aniso_U_33
_atom_site_aniso_U_23
_atom_site_aniso_U_13
_atom_site_aniso_U_12
Hg1 0.0164(10) 0.0651(9) 0.0651(9) 0.0043(12) 0.0053(7) 0.0053(7)
Hg2 0.0623(9) 0.0233(7) 0.0524(9) 0.0085(7) 0.0138(8) 0.0180(6)
Hg3 0.0480(7) 0.0480(7) 0.0198(9) -0.0019(6) -0.0019(6) 0.0014(10)
Cd1 0.084(5) 0.052(4) 0.016(3) -0.007(3) -0.013(3) 0.042(4)
I1 0.0911(19) 0.0291(12) 0.0197(11) 0.0024(10) 0.0057(12) 0.0158(12)
I2 0.0355(14) 0.0245(13) 0.164(3) 0.0131(16) 0.0267(17) 0.0072(11)
Sb1 0.0184(7) 0.0184(7) 0.0184(7) 0.0084(8) 0.0084(8) 0.0084(8)
Sb2 0.0159(9) 0.0157(10) 0.0139(9) 0.0025(8) 0.0027(8) 0.0023(8)

loop_
_atom_type_symbol
_atom_type_description
_atom_type_scat_dispersion_real
_atom_type_scat_dispersion_imag
_atom_type_scat_source
Sb Sb -0.5866 1.5461 'International Tables Vol C Tables 4.2.6.8 and 6.1.1.4'
I I -0.4742 1.8119 'International Tables Vol C Tables 4.2.6.8 and 6.1.1.4'
Hg Hg -2.3894 9.2266 'International Tables Vol C Tables 4.2.6.8 and 6.1.1.4'
Cd Cd -0.8075 1.2024 'International Tables Vol C Tables 4.2.6.8 and 6.1.1.4'

loop_
_geom_angle_atom_site_label_1
_geom_angle_atom_site_label_2
_geom_angle_atom_site_label_3
_geom_angle
_geom_angle_site_symmetry_1
_geom_angle_site_symmetry_3
Sb2 Hg1 Sb2 156.72(11) 5_455 .
Sb2 Hg1 I2 96.73(6) 5_455 11_565
Sb2 Hg1 I2 99.09(6) . 11_565
Sb2 Hg1 I2 99.09(6) 5_455 7_565
Sb2 Hg1 I2 96.73(6) . 7_565
I2 Hg1 I2 94.00(14) 11_565 7_565
Sb1 Hg2 Sb2 161.90(8) . .
Sb1 Hg2 I1 100.71(7) . .
Sb2 Hg2 I1 97.16(7) . .
Sb2 Hg3 Sb2 177.88(12) . 4
Cd1 Cd1 I1 130.96(17) 4_554 .
Cd1 Cd1 I1 126.6(2) 4_554 8
I1 Cd1 I1 102.3(3) . 8
Cd1 Cd1 I2 74.0(4) 4_554 .
I1 Cd1 I2 95.4(2) . .
I1 Cd1 I2 107.7(2) 8 .
Cd1 Cd1 I2 71.2(4) 4_554 4_554
I1 Cd1 I2 106.3(2) . 4_554
I1 Cd1 I2 94.1(2) 8 4_554
I2 Cd1 I2 145.1(3) . 4_554
Cd1 I1 Cd1 172.29(17) . 9
Cd1 I1 Hg2 94.11(16) . .
Cd1 I1 Hg2 89.72(18) 9 .
Cd1 I2 Cd1 34.9(3) . 4_554
Cd1 I2 Hg1 110.61(18) . 7_565
Cd1 I2 Hg1 85.91(18) 4_554 7_565
Hg2 Sb1 Hg2 111.79(7) 2 3
Hg2 Sb1 Hg2 111.79(7) 2 .
Hg2 Sb1 Hg2 111.79(7) 3 .
Hg2 Sb1 Sb1 107.04(7) 2 7
Hg2 Sb1 Sb1 107.04(7) 3 7
Hg2 Sb1 Sb1 107.04(7) . 7
Hg3 Sb2 Hg2 109.93(8) . .
Hg3 Sb2 Hg1 110.40(7) . .
Hg2 Sb2 Hg1 113.54(7) . .
Hg3 Sb2 Sb2 106.70(9) . 7_565
Hg2 Sb2 Sb2 107.56(10) . 7_565
Hg1 Sb2 Sb2 108.42(10) . 7_565

loop_
_geom_bond_atom_site_label_1
_geom_bond_atom_site_label_2
_geom_bond_distance
_geom_bond_site_symmetry_2
Hg1 Sb2 2.7037(18) 5_455
Hg1 Sb2 2.7037(18) .
Hg1 I2 3.110(3) 11_565
Hg1 I2 3.110(3) 7_565
Hg2 Sb1 2.6820(16) .
Hg2 Sb2 2.684(2) .
Hg2 I1 3.142(3) .
Hg3 Sb2 2.6686(17) .
Hg3 Sb2 2.6686(17) 4
Cd1 Cd1 1.742(16) 4_554
Cd1 I1 2.765(8) .
Cd1 I1 2.797(8) 8
Cd1 I2 2.885(8) .
Cd1 I2 2.929(8) 4_554
I1 Cd1 2.797(8) 9
I2 Cd1 2.929(8) 4_554
I2 Hg1 3.110(3) 7_565
Sb1 Hg2 2.6820(16) 2
Sb1 Hg2 2.6820(16) 3
Sb1 Sb1 2.804(7) 7
Sb2 Sb2 2.784(3) 7_565
